data_7037541
loop_
_publ_author_name
'Xu, Zoufeng'
'Wang, Zhigang'
'Yiu, Shek-Man'
'Zhu, Guangyu'

_publ_section_title
;
 Mono- and di-bromo platinum(iv) prodrugs via oxidative bromination:
 synthesis, characterization, and cytotoxicity.
;
_journal_issue 46
_journal_name_full 'Dalton transactions (Cambridge, England : 2003)'
_journal_page_first 19918
_journal_page_last 19926
_journal_paper_doi 10.1039/c5dt03101j
_journal_volume 44
_journal_year 2015
_chemical_absolute_configuration ad
_chemical_formula_moiety 'C8 H14 Br2 N2 O4 Pt, 2(C3 H7 N O)'
_chemical_formula_sum 'C14 H28 Br2 N4 O6 Pt'
_chemical_formula_weight 703.31
_chemical_name_systematic
;
 ? 
;
_space_group_crystal_system orthorhombic
_space_group_IT_number 19
_space_group_name_Hall 'P 2ac 2ab'
_space_group_name_H-M_alt 'P 21 21 21'
_symmetry_space_group_name_Hall 'P 2ac 2ab'
_symmetry_space_group_name_H-M 'P 21 21 21'
_atom_sites_solution_hydrogens geom
_atom_sites_solution_primary direct
_atom_sites_solution_secondary difmap
_audit_creation_date 2015-09-17
_audit_creation_method
;
Olex2 1.2
(compiled 2013.11.15 svn.r2834 for OlexSys, GUI svn.r4720)
;
_audit_update_record
;
2015-09-29 deposited with the CCDC.
2015-10-15 downloaded from the CCDC.
;
_cell_angle_alpha 90.00
_cell_angle_beta 90.00
_cell_angle_gamma 90.00
_cell_formula_units_Z 4
_cell_length_a 9.9096(3)
_cell_length_b 13.3318(4)
_cell_length_c 17.2606(6)
_cell_measurement_reflns_used 7158
_cell_measurement_temperature 193(2)
_cell_measurement_theta_max 71.8184
_cell_measurement_theta_min 4.1866
_cell_volume 2280.35(13)
_computing_cell_refinement
;
CrysAlisPro, Agilent Technologies,
Version 1.171.35.21 (release 20-01-2012 CrysAlis171 .NET)
(compiled Jan 23 2012,18:06:46)
;
_computing_data_collection
;
CrysAlisPro, Agilent Technologies,
Version 1.171.35.21 (release 20-01-2012 CrysAlis171 .NET)
(compiled Jan 23 2012,18:06:46)
;
_computing_data_reduction
;
CrysAlisPro, Agilent Technologies,
Version 1.171.35.21 (release 20-01-2012 CrysAlis171 .NET)
(compiled Jan 23 2012,18:06:46)
;
_computing_molecular_graphics 'Olex2 (Dolomanov et al., 2009)'
_computing_publication_material 'Olex2 (Dolomanov et al., 2009)'
_computing_structure_refinement 'XL (Sheldrick, 2008)'
_computing_structure_solution 'SHELXS-97 (Sheldrick, 1990)'
_diffrn_ambient_temperature 193(2)
_diffrn_detector_area_resol_mean 16.1270
_diffrn_measured_fraction_theta_full 1.000
_diffrn_measured_fraction_theta_max 1.000
_diffrn_measurement_device_type 'Xcalibur, Sapphire3, Gemini ultra'
_diffrn_measurement_method '\w scans'
_diffrn_orient_matrix_UB_11 0.1089039000
_diffrn_orient_matrix_UB_12 -0.0326866000
_diffrn_orient_matrix_UB_13 -0.0709374000
_diffrn_orient_matrix_UB_21 -0.0789962000
_diffrn_orient_matrix_UB_22 0.0310316000
_diffrn_orient_matrix_UB_23 -0.0911226000
_diffrn_orient_matrix_UB_31 0.0778217000
_diffrn_orient_matrix_UB_32 0.0769497000
_diffrn_orient_matrix_UB_33 0.0068499000
_diffrn_radiation_monochromator mirror
_diffrn_radiation_type CuK\a
_diffrn_radiation_wavelength 1.54178
_diffrn_reflns_av_R_equivalents 0.0598
_diffrn_reflns_av_unetI/netI 0.0429
_diffrn_reflns_limit_h_max 11
_diffrn_reflns_limit_h_min -11
_diffrn_reflns_limit_k_max 15
_diffrn_reflns_limit_k_min -15
_diffrn_reflns_limit_l_max 15
_diffrn_reflns_limit_l_min -20
_diffrn_reflns_number 11661
_diffrn_reflns_theta_full 67.00
_diffrn_reflns_theta_max 67.00
_diffrn_reflns_theta_min 4.19
_diffrn_source 'Enhance Ultra (Cu) X-ray Source'
_exptl_absorpt_coefficient_mu 15.926
_exptl_absorpt_correction_T_max 1.00000
_exptl_absorpt_correction_T_min 0.13763
_exptl_absorpt_correction_type multi-scan
_exptl_absorpt_process_details
;
CrysAlisPro, Agilent Technologies,
Version 1.171.35.21 (release 20-01-2012 CrysAlis171 .NET)
(compiled Jan 23 2012,18:06:46)
Empirical absorption correction using spherical harmonics,
 implemented in SCALE3 ABSPACK scaling algorithm.
;
_exptl_crystal_colour yellow
_exptl_crystal_density_diffrn 2.049
_exptl_crystal_density_method 'not measured'
_exptl_crystal_description block
_exptl_crystal_F_000 1344
_exptl_crystal_size_max 0.24
_exptl_crystal_size_mid 0.21
_exptl_crystal_size_min 0.02
_refine_diff_density_max 1.523
_refine_diff_density_min -1.347
_refine_diff_density_rms 0.145
_refine_ls_abs_structure_details 'Flack H D (1983), Acta Cryst. A39, 876-881'
_refine_ls_abs_structure_Flack 0.033(14)
_refine_ls_extinction_method none
_refine_ls_goodness_of_fit_ref 1.069
_refine_ls_hydrogen_treatment constr
_refine_ls_matrix_type full
_refine_ls_number_parameters 268
_refine_ls_number_reflns 3873
_refine_ls_number_restraints 24
_refine_ls_restrained_S_all 1.068
_refine_ls_R_factor_all 0.0352
_refine_ls_R_factor_gt 0.0336
_refine_ls_shift/su_max 0.001
_refine_ls_shift/su_mean 0.000
_refine_ls_structure_factor_coef Fsqd
_refine_ls_weighting_details 'calc w=1/[\s^2^(Fo^2^)+(0.0566P)^2^+0.3270P] where P=(Fo^2^+2Fc^2^)/3'
_refine_ls_weighting_scheme calc
_refine_ls_wR_factor_gt 0.0894
_refine_ls_wR_factor_ref 0.0908
_reflns_number_gt 3699
_reflns_number_total 3873
_reflns_threshold_expression >2sigma(I)
_cod_data_source_file c5dt03101j2.cif
_cod_data_source_block 11
_cod_database_code 7037541
_reflns_odcompleteness_completeness 99.83
_reflns_odcompleteness_iscentric 1
_reflns_odcompleteness_theta 68.13

loop_
_space_group_symop_id
_space_group_symop_operation_xyz
1 'x, y, z'
2 '-x+1/2, -y, z+1/2'
3 '-x, y+1/2, -z+1/2'
4 'x+1/2, -y+1/2, -z'

loop_
_atom_site_label
_atom_site_type_symbol
_atom_site_fract_x
_atom_site_fract_y
_atom_site_fract_z
_atom_site_U_iso_or_equiv
_atom_site_adp_type
_atom_site_occupancy
_atom_site_symmetry_multiplicity
_atom_site_calc_flag
_atom_site_disorder_assembly
_atom_site_disorder_group
_atom_site_refinement_flags_posn
_atom_site_refinement_flags_adp
Pt1 Pt 0.619362(18) 0.49978(3) 0.176209(12) 0.03071(11) Uani 1 1 d . . . .
Br1 Br 0.81250(5) 0.50675(8) 0.26549(4) 0.04526(18) Uani 1 1 d . . . .
Br2 Br 0.43109(6) 0.49210(7) 0.08516(4) 0.04667(18) Uani 1 1 d . . . .
O1 O 0.7247(6) 0.3985(5) 0.1104(3) 0.0490(15) Uani 1 1 d . . . .
O2 O 0.7085(6) 0.6052(5) 0.1070(3) 0.0483(14) Uani 1 1 d . . . .
O3 O 0.8522(8) 0.4017(6) 0.0052(4) 0.087(2) Uani 1 1 d . . . .
O4 O 0.8381(8) 0.6104(7) 0.0034(4) 0.092(3) Uani 1 1 d . . . .
O5 O 0.3335(6) 0.2577(4) 0.1904(3) 0.0461(14) Uani 1 1 d . . . .
O6 O 0.3112(6) 0.7379(4) 0.1904(4) 0.0535(16) Uani 1 1 d . . . .
N1 N 0.5298(6) 0.3966(4) 0.2476(3) 0.0303(12) Uani 1 1 d . . . .
H1A H 0.4594 0.3659 0.2222 0.036 Uiso 1 1 calc . . R .
H1B H 0.5913 0.3481 0.2613 0.036 Uiso 1 1 calc . . R .
N2 N 0.5120(6) 0.5997(4) 0.2404(3) 0.0298(12) Uani 1 1 d . . . .
H2A H 0.5698 0.6367 0.2708 0.036 Uiso 1 1 calc . . R .
H2B H 0.4667 0.6431 0.2082 0.036 Uiso 1 1 calc . . R .
N3 N 0.1428(7) 0.2697(5) 0.1170(5) 0.0518(18) Uani 1 1 d . . . .
N4 N 0.1137(7) 0.7471(6) 0.1277(5) 0.0512(17) Uani 1 1 d . . . .
C1 C 0.7851(11) 0.4465(9) 0.0555(5) 0.060(3) Uani 1 1 d . . . .
C2 C 0.7805(10) 0.5620(10) 0.0516(5) 0.062(3) Uani 1 1 d . . . .
C3 C 0.4790(6) 0.4481(5) 0.3180(4) 0.0331(13) Uani 1 1 d . . . .
H3 H 0.5576 0.4652 0.3519 0.040 Uiso 1 1 calc . . R .
C4 C 0.3819(8) 0.3850(6) 0.3634(4) 0.0429(18) Uani 1 1 d . . . .
H4A H 0.4272 0.3230 0.3813 0.052 Uiso 1 1 calc . . R .
H4B H 0.3045 0.3657 0.3304 0.052 Uiso 1 1 calc . . R .
C5 C 0.3312(8) 0.4468(7) 0.4346(4) 0.054(2) Uani 1 1 d . . . .
H5A H 0.2630 0.4073 0.4634 0.065 Uiso 1 1 calc . . R .
H5B H 0.4077 0.4603 0.4700 0.065 Uiso 1 1 calc . . R .
C6 C 0.2693(8) 0.5454(7) 0.4085(5) 0.058(2) Uani 1 1 d . . . .
H6A H 0.1875 0.5312 0.3774 0.070 Uiso 1 1 calc . . R .
H6B H 0.2413 0.5842 0.4546 0.070 Uiso 1 1 calc . . R .
C7 C 0.3648(9) 0.6075(6) 0.3610(4) 0.048(2) Uani 1 1 d . . . .
H7A H 0.4432 0.6276 0.3930 0.058 Uiso 1 1 calc . . R .
H7B H 0.3188 0.6691 0.3429 0.058 Uiso 1 1 calc . . R .
C8 C 0.4131(7) 0.5452(5) 0.2907(4) 0.0329(13) Uani 1 1 d . . . .
H8 H 0.3326 0.5276 0.2585 0.039 Uiso 1 1 calc . . R .
C9 C 0.2581(9) 0.2320(7) 0.1385(6) 0.055(3) Uani 1 1 d A . . .
H9 H 0.2877 0.1759 0.1091 0.066 Uiso 1 1 calc . . R .
C10 C 0.0624(13) 0.2279(8) 0.0550(6) 0.084(4) Uani 1 1 d A . . .
H10A H 0.1123 0.1731 0.0302 0.126 Uiso 1 1 calc . . GR .
H10B H 0.0430 0.2801 0.0167 0.126 Uiso 1 1 calc . . GR .
H10C H -0.0225 0.2019 0.0762 0.126 Uiso 1 1 calc . . GR .
C11 C 0.1041(16) 0.3664(12) 0.1460(11) 0.078(5) Uani 0.70 1 d A 1 . U
H11A H 0.1645 0.3857 0.1885 0.117 Uiso 0.70 1 calc A 1 GR .
H11B H 0.0111 0.3635 0.1652 0.117 Uiso 0.70 1 calc A 1 GR .
H11C H 0.1103 0.4160 0.1043 0.117 Uiso 0.70 1 calc A 1 GR .
C11A C 0.062(4) 0.318(4) 0.184(2) 0.092(14) Uani 0.30 1 d A 2 . U
H11D H 0.0620 0.2729 0.2284 0.138 Uiso 0.30 1 calc A 2 GR .
H11E H -0.0309 0.3299 0.1667 0.138 Uiso 0.30 1 calc A 2 GR .
H11F H 0.1040 0.3819 0.1981 0.138 Uiso 0.30 1 calc A 2 GR .
C12 C 0.2381(8) 0.7676(8) 0.1385(6) 0.061(3) Uani 1 1 d B . . .
H12 H 0.2785 0.8111 0.1017 0.073 Uiso 1 1 calc . . R .
C13 C 0.0327(12) 0.7914(8) 0.0652(7) 0.083(3) Uani 1 1 d B . . .
H13A H -0.0335 0.8379 0.0873 0.125 Uiso 1 1 calc . . GR .
H13B H -0.0145 0.7381 0.0370 0.125 Uiso 1 1 calc . . GR .
H13C H 0.0920 0.8278 0.0295 0.125 Uiso 1 1 calc . . GR .
C14 C 0.032(3) 0.729(3) 0.195(2) 0.135(13) Uani 0.50 1 d B 1 . U
H14A H 0.0524 0.6627 0.2154 0.203 Uiso 0.50 1 calc B 1 GR .
H14B H -0.0632 0.7329 0.1801 0.203 Uiso 0.50 1 calc B 1 GR .
H14C H 0.0518 0.7803 0.2339 0.203 Uiso 0.50 1 calc B 1 GR .
C14A C 0.066(3) 0.653(2) 0.1589(15) 0.102(10) Uani 0.50 1 d B 2 . U
H14D H 0.1166 0.5972 0.1357 0.153 Uiso 0.50 1 calc B 2 GR .
H14E H -0.0305 0.6446 0.1469 0.153 Uiso 0.50 1 calc B 2 GR .
H14F H 0.0781 0.6519 0.2152 0.153 Uiso 0.50 1 calc B 2 GR .

loop_
_atom_site_aniso_label
_atom_site_aniso_U_11
_atom_site_aniso_U_22
_atom_site_aniso_U_33
_atom_site_aniso_U_23
_atom_site_aniso_U_13
_atom_site_aniso_U_12
Pt1 0.02734(14) 0.03611(17) 0.02867(15) -0.00299(14) 0.00065(7) 0.00091(16)
Br1 0.0280(3) 0.0607(4) 0.0471(3) -0.0041(5) -0.0034(2) -0.0009(4)
Br2 0.0458(3) 0.0573(4) 0.0369(3) -0.0029(5) -0.0129(2) 0.0007(5)
O1 0.039(3) 0.073(4) 0.035(3) -0.016(3) 0.007(3) 0.004(3)
O2 0.038(3) 0.068(4) 0.039(3) 0.000(3) 0.007(3) -0.013(3)
O3 0.057(4) 0.151(7) 0.052(4) -0.024(5) 0.011(4) 0.032(5)
O4 0.064(5) 0.153(7) 0.060(4) 0.020(5) 0.020(5) -0.022(5)
O5 0.050(3) 0.036(3) 0.052(4) 0.002(3) -0.020(3) -0.001(3)
O6 0.045(3) 0.046(3) 0.070(4) 0.005(3) -0.024(3) -0.001(3)
N1 0.029(2) 0.032(3) 0.031(3) -0.003(2) -0.002(3) -0.003(2)
N2 0.029(2) 0.028(3) 0.032(3) -0.003(2) -0.007(3) 0.001(2)
N3 0.050(4) 0.053(4) 0.053(4) -0.001(3) -0.014(4) -0.002(3)
N4 0.034(3) 0.063(4) 0.056(4) 0.002(4) -0.013(3) -0.003(3)
C1 0.042(5) 0.114(8) 0.025(4) -0.023(5) -0.006(4) 0.025(5)
C2 0.034(4) 0.104(9) 0.048(5) 0.003(6) 0.005(5) -0.008(5)
C3 0.030(3) 0.034(3) 0.036(3) -0.002(3) 0.004(3) -0.002(3)
C4 0.035(3) 0.048(4) 0.045(5) 0.008(4) -0.002(4) -0.005(4)
C5 0.038(4) 0.081(5) 0.044(4) 0.011(4) 0.013(3) -0.004(4)
C6 0.041(4) 0.079(6) 0.056(4) 0.005(5) 0.018(4) 0.010(4)
C7 0.051(5) 0.052(4) 0.042(5) -0.006(4) 0.016(4) 0.007(4)
C8 0.030(3) 0.039(3) 0.030(3) -0.003(3) 0.005(3) 0.003(3)
C9 0.050(5) 0.053(6) 0.062(6) 0.000(5) -0.003(5) 0.006(4)
C10 0.074(7) 0.094(8) 0.085(7) -0.020(6) -0.047(7) 0.013(6)
C11 0.058(8) 0.064(9) 0.113(14) -0.004(9) -0.029(9) 0.004(7)
C11A 0.07(2) 0.13(3) 0.07(2) 0.00(2) 0.042(19) 0.06(2)
C12 0.045(5) 0.080(7) 0.056(6) 0.031(5) -0.018(5) -0.015(4)
C13 0.064(6) 0.087(7) 0.099(8) 0.024(6) -0.034(6) 0.003(6)
C14 0.079(17) 0.19(3) 0.13(2) -0.01(2) -0.030(18) -0.04(2)
C14A 0.092(16) 0.119(19) 0.096(17) 0.069(16) -0.054(15) -0.053(16)

loop_
_atom_type_symbol
_atom_type_description
_atom_type_scat_dispersion_real
_atom_type_scat_dispersion_imag
_atom_type_scat_source
C C 0.0181 0.0091 'International Tables Vol C Tables 4.2.6.8 and 6.1.1.4'
H H 0.0000 0.0000 'International Tables Vol C Tables 4.2.6.8 and 6.1.1.4'
N N 0.0311 0.0180 'International Tables Vol C Tables 4.2.6.8 and 6.1.1.4'
O O 0.0492 0.0322 'International Tables Vol C Tables 4.2.6.8 and 6.1.1.4'
Br Br -0.6763 1.2805 'International Tables Vol C Tables 4.2.6.8 and 6.1.1.4'
Pt Pt -4.5932 6.9264 'International Tables Vol C Tables 4.2.6.8 and 6.1.1.4'

loop_
_geom_angle_atom_site_label_1
_geom_angle_atom_site_label_2
_geom_angle_atom_site_label_3
_geom_angle
Br2 Pt1 Br1 178.71(2)
O1 Pt1 Br1 88.61(17)
O1 Pt1 Br2 90.28(17)
O2 Pt1 Br1 90.21(17)
O2 Pt1 Br2 89.04(17)
O2 Pt1 O1 84.8(2)
O2 Pt1 N1 178.7(2)
N1 Pt1 Br1 89.18(16)
N1 Pt1 Br2 91.60(16)
N1 Pt1 O1 96.4(3)
N2 Pt1 Br1 92.33(15)
N2 Pt1 Br2 88.78(16)
N2 Pt1 O1 179.0(2)
N2 Pt1 O2 95.4(2)
N2 Pt1 N1 83.42(18)
C1 O1 Pt1 108.4(6)
C2 O2 Pt1 110.8(6)
Pt1 N1 H1A 109.8
Pt1 N1 H1B 109.8
H1A N1 H1B 108.3
C3 N1 Pt1 109.2(4)
C3 N1 H1A 109.8
C3 N1 H1B 109.8
Pt1 N2 H2A 109.7
Pt1 N2 H2B 109.7
H2A N2 H2B 108.2
C8 N2 Pt1 109.9(4)
C8 N2 H2A 109.7
C8 N2 H2B 109.7
C9 N3 C10 123.0(9)
C9 N3 C11 118.8(9)
C9 N3 C11A 113.9(17)
C10 N3 C11A 115(2)
C11 N3 C10 117.2(9)
C11 N3 C11A 39.3(17)
C12 N4 C13 123.3(9)
C12 N4 C14 117.7(14)
C12 N4 C14A 116.7(13)
C14 N4 C13 110.6(15)
C14 N4 C14A 51.0(17)
C14A N4 C13 116.2(11)
O1 C1 C2 120.9(9)
O3 C1 O1 121.4(11)
O3 C1 C2 117.6(11)
O2 C2 C1 114.7(9)
O4 C2 O2 121.6(12)
O4 C2 C1 123.7(12)
N1 C3 H3 108.7
N1 C3 C4 112.7(6)
N1 C3 C8 106.6(5)
C4 C3 H3 108.7
C4 C3 C8 111.3(5)
C8 C3 H3 108.7
C3 C4 H4A 109.9
C3 C4 H4B 109.9
C3 C4 C5 108.8(6)
H4A C4 H4B 108.3
C5 C4 H4A 109.9
C5 C4 H4B 109.9
C4 C5 H5A 109.5
C4 C5 H5B 109.5
H5A C5 H5B 108.1
C6 C5 C4 110.6(6)
C6 C5 H5A 109.5
C6 C5 H5B 109.5
C5 C6 H6A 109.1
C5 C6 H6B 109.1
H6A C6 H6B 107.8
C7 C6 C5 112.7(6)
C7 C6 H6A 109.1
C7 C6 H6B 109.1
C6 C7 H7A 109.9
C6 C7 H7B 109.9
C6 C7 C8 109.1(7)
H7A C7 H7B 108.3
C8 C7 H7A 109.9
C8 C7 H7B 109.9
N2 C8 C3 108.1(5)
N2 C8 C7 113.4(6)
N2 C8 H8 108.3
C3 C8 C7 110.3(5)
C3 C8 H8 108.3
C7 C8 H8 108.3
O5 C9 N3 129.8(10)
O5 C9 H9 115.1
N3 C9 H9 115.1
N3 C10 H10A 109.5
N3 C10 H10B 109.5
N3 C10 H10C 109.5
H10A C10 H10B 109.5
H10A C10 H10C 109.5
H10B C10 H10C 109.5
N3 C11 H11A 109.5
N3 C11 H11B 109.5
N3 C11 H11C 109.5
N3 C11A H11D 109.5
N3 C11A H11E 109.5
N3 C11A H11F 109.5
H11D C11A H11E 109.5
H11D C11A H11F 109.5
H11E C11A H11F 109.5
O6 C12 N4 127.8(10)
O6 C12 H12 116.1
N4 C12 H12 116.1
N4 C13 H13A 109.5
N4 C13 H13B 109.5
N4 C13 H13C 109.5
H13A C13 H13B 109.5
H13A C13 H13C 109.5
H13B C13 H13C 109.5
N4 C14 H14A 109.5
N4 C14 H14B 109.5
N4 C14 H14C 109.5
N4 C14A H14D 109.5
N4 C14A H14E 109.5
N4 C14A H14F 109.5
H14D C14A H14E 109.5
H14D C14A H14F 109.5
H14E C14A H14F 109.5

loop_
_geom_bond_atom_site_label_1
_geom_bond_atom_site_label_2
_geom_bond_distance
Pt1 Br1 2.4590(6)
Pt1 Br2 2.4415(6)
Pt1 O1 2.050(6)
Pt1 O2 2.044(6)
Pt1 N1 2.050(5)
Pt1 N2 2.033(5)
O1 C1 1.291(12)
O2 C2 1.325(12)
O3 C1 1.245(10)
O4 C2 1.198(11)
O5 C9 1.217(11)
O6 C12 1.218(10)
N1 H1A 0.9200
N1 H1B 0.9200
N1 C3 1.483(8)
N2 H2A 0.9200
N2 H2B 0.9200
N2 C8 1.497(8)
N3 C9 1.302(11)
N3 C10 1.446(11)
N3 C11 1.434(16)
N3 C11A 1.54(3)
N4 C12 1.276(10)
N4 C13 1.470(11)
N4 C14 1.43(3)
N4 C14A 1.45(2)
C1 C2 1.542(13)
C3 H3 1.0000
C3 C4 1.500(9)
C3 C8 1.524(9)
C4 H4A 0.9900
C4 H4B 0.9900
C4 C5 1.562(10)
C5 H5A 0.9900
C5 H5B 0.9900
C5 C6 1.519(12)
C6 H6A 0.9900
C6 H6B 0.9900
C6 C7 1.501(10)
C7 H7A 0.9900
C7 H7B 0.9900
C7 C8 1.547(9)
C8 H8 1.0000
C9 H9 0.9500
C10 H10A 0.9800
C10 H10B 0.9800
C10 H10C 0.9800
C11 H11A 0.9800
C11 H11B 0.9800
C11 H11C 0.9800
C11A H11D 0.9800
C11A H11E 0.9800
C11A H11F 0.9800
C12 H12 0.9500
C13 H13A 0.9800
C13 H13B 0.9800
C13 H13C 0.9800
C14 H14A 0.9800
C14 H14B 0.9800
C14 H14C 0.9800
C14A H14D 0.9800
C14A H14E 0.9800
C14A H14F 0.9800
